data_4304739
loop_
_publ_author_name
'Kazuya Arashiba'
'Hidetaka Iizuka'
'Shoji Matsukawa'
'Shigeki Kuwata'
'Yoshiaki Tanabe'
'Masakazu Iwasaki'
'Youichi Ishii'

_publ_contact_author_email ishii@chem.chuo-u.ac.jp
_publ_contact_author_fax +81-3-3817-1895
_publ_contact_author_name 'Prof. Youichi Ishii'
_publ_contact_author_phone +81-3-3817-1901
_publ_section_title
;
Synthesis, Structures, and Properties of Group 9- and Group 10-Group 6
Heterodinuclear Nitrosyl Complexes
;
_journal_name_full 'Inorganic Chemistry'
_journal_page_first 4264
_journal_page_last 4274
_journal_paper_doi 10.1021/ic702309h
_journal_volume 47
_journal_year 2008
_chemical_formula_moiety 'C24 H42 F6 N O P2 Rh S2 W '
_chemical_formula_sum 'C24 H42 F6 N O P2 Rh S2 W'
_chemical_formula_weight 887.42
_space_group_IT_number 14
_symmetry_cell_setting monoclinic
_symmetry_Int_Tables_number 14
_symmetry_space_group_name_Hall '-P 2ybc'
_symmetry_space_group_name_H-M 'P 1 21/c 1'
_cell_angle_alpha 90
_cell_angle_beta 91.52(2)
_cell_angle_gamma 90
_cell_formula_units_Z 4
_cell_length_a 8.714(3)
_cell_length_b 24.849(4)
_cell_length_c 14.533(2)
_cell_measurement_reflns_used 25
_cell_measurement_temperature 293.1
_cell_measurement_theta_max 20.0
_cell_measurement_theta_min 19.7
_cell_volume 3145.8(13)
_computing_cell_refinement 'MSC/AFC Diffractometer Control'
_computing_data_collection 'MSC/AFC Diffractometer Control'
_computing_data_reduction CrystalStructure
_computing_publication_material 'CrystalStructure 3.6.0'
_computing_structure_refinement CRYSTALS
_computing_structure_solution 'DIRDIF99 (PATTY)'
_diffrn_measured_fraction_theta_full 0.9977
_diffrn_measured_fraction_theta_max 0.9977
_diffrn_measurement_device_type 'Rigaku AFC7S'
_diffrn_measurement_method \w-2\q
_diffrn_radiation_type 'Mo K\a'
_diffrn_radiation_wavelength 0.7107
_diffrn_reflns_limit_h_max 11
_diffrn_reflns_limit_h_min 0
_diffrn_reflns_limit_k_max 32
_diffrn_reflns_limit_k_min 0
_diffrn_reflns_limit_l_max 18
_diffrn_reflns_limit_l_min -18
_diffrn_reflns_number 7875
_diffrn_reflns_theta_full 27.51
_diffrn_reflns_theta_max 27.51
_diffrn_standards_decay_% 0.10
_diffrn_standards_interval_count 0
_diffrn_standards_number 3
_exptl_absorpt_coefficient_mu 4.471
_exptl_absorpt_correction_T_max 0.409
_exptl_absorpt_correction_T_min 0.176
_exptl_absorpt_correction_type psi-scan
_exptl_absorpt_process_details '(North, Phillips & Mathews, 1968)'
_exptl_crystal_colour darkred
_exptl_crystal_density_diffrn 1.874
_exptl_crystal_density_method 'not measured'
_exptl_crystal_description prismatic
_exptl_crystal_F_000 1744.00
_exptl_crystal_size_max 0.90
_exptl_crystal_size_mid 0.30
_exptl_crystal_size_min 0.20
_refine_diff_density_max 1.12
_refine_diff_density_min -1.26
_refine_ls_extinction_coef 52(2)
_refine_ls_extinction_method 'Larson (1970) Crystallographic Computing eq. 22'
_refine_ls_goodness_of_fit_ref 1.018
_refine_ls_hydrogen_treatment refall
_refine_ls_number_parameters 422
_refine_ls_number_reflns 6041
_refine_ls_R_factor_gt 0.0300
_refine_ls_shift/su_max 0.0000
_refine_ls_structure_factor_coef F
_refine_ls_weighting_details 'w = 1/[0.0001Fo^2^ + 3.0000\s(Fo^2^) + 0.1000]'
_refine_ls_weighting_scheme calc
_refine_ls_wR_factor_ref 0.0310
_reflns_number_gt 6041
_reflns_number_total 7213
_reflns_threshold_expression F^2^>2.0\s(F^2^)
_cod_data_source_file ic702309h-file002_7.cif
_cod_data_source_block '_[Cp*Rh(PMe3)(mu-S)2W(NOMe)Cp*][PF6]'
_cod_depositor_comments
;
The following automatic conversions were performed:

'_exptl_absorpt_correction_type' tag value 'psi-scans' was replaced
with 'psi-scan' value.

Automatic conversion script
Id: cif_fix_values 1646 2011-03-28 12:23:43Z adriana 
;
_cod_original_cell_volume 3145(1)
_cod_original_formula_sum 'C24 H42 F6 N O P2 Rh S2 W '
_cod_database_code 4304739

loop_
_symmetry_equiv_pos_site_id
_symmetry_equiv_pos_as_xyz
1 +X,+Y,+Z
2 -X,1/2+Y,1/2-Z
3 -X,-Y,-Z
4 +X,1/2-Y,1/2+Z

loop_
_atom_site_label
_atom_site_type_symbol
_atom_site_fract_x
_atom_site_fract_y
_atom_site_fract_z
_atom_site_U_iso_or_equiv
_atom_site_adp_type
_atom_site_occupancy
_atom_site_symmetry_multiplicity
_atom_site_calc_flag
_atom_site_refinement_flags
_atom_site_disorder_assembly
_atom_site_disorder_group
W(1) W 0.03449(2) 0.11918(1) 0.20413(1) 0.03311(5) Uani 1.00 1 d . . .
Rh(1) Rh -0.08902(4) 0.14954(1) 0.38080(2) 0.03123(9) Uani 1.00 1 d . . .
S(1) S -0.2105(1) 0.14815(5) 0.23156(8) 0.0398(3) Uani 1.00 1 d . . .
S(2) S 0.1066(1) 0.08532(5) 0.34629(8) 0.0428(3) Uani 1.00 1 d . . .
P(1) P -0.2428(2) 0.07875(6) 0.42202(9) 0.0454(4) Uani 1.00 1 d . . .
P(2) P 0.4716(2) 0.38494(7) 0.2612(1) 0.0553(5) Uani 1.00 1 d . . .
F(1) F 0.6498(4) 0.3702(2) 0.2649(3) 0.090(1) Uani 1.00 1 d . . .
F(2) F 0.2942(4) 0.4004(2) 0.2577(3) 0.086(1) Uani 1.00 1 d . . .
F(3) F 0.525(1) 0.4398(4) 0.2142(9) 0.114(3) Uani 0.70 1 d P . .
F(4) F 0.449(1) 0.3566(6) 0.1657(7) 0.121(4) Uani 0.70 1 d P . .
F(5) F 0.4182(9) 0.3319(3) 0.3129(9) 0.103(3) Uani 0.70 1 d P . .
F(6) F 0.493(1) 0.4150(5) 0.3581(7) 0.100(3) Uani 0.70 1 d P . .
F(7) F 0.463(3) 0.397(1) 0.155(1) 0.105(8) Uani 0.30 1 d P . .
F(8) F 0.451(2) 0.3245(7) 0.240(2) 0.116(8) Uani 0.30 1 d P . .
F(9) F 0.484(3) 0.375(1) 0.364(1) 0.114(8) Uani 0.30 1 d P . .
F(10) F 0.496(3) 0.4438(9) 0.283(2) 0.15(1) Uani 0.30 1 d P . .
O(1) O 0.2347(5) 0.2166(2) 0.1586(3) 0.065(1) Uani 1.00 1 d . . .
N(1) N 0.1464(5) 0.1769(2) 0.1922(3) 0.043(1) Uani 1.00 1 d . . .
C(1) C 0.1136(7) 0.0975(2) 0.0555(3) 0.051(2) Uani 1.00 1 d . . .
C(2) C 0.1739(6) 0.0579(2) 0.1164(4) 0.051(2) Uani 1.00 1 d . . .
C(3) C 0.0485(6) 0.0253(2) 0.1472(3) 0.046(1) Uani 1.00 1 d . . .
C(4) C -0.0872(6) 0.0468(2) 0.1087(3) 0.045(1) Uani 1.00 1 d . . .
C(5) C -0.0489(7) 0.0925(2) 0.0542(3) 0.052(2) Uani 1.00 1 d . . .
C(6) C 0.2004(8) 0.1344(3) -0.0059(4) 0.079(2) Uani 1.00 1 d . . .
C(7) C 0.3411(7) 0.0471(3) 0.1361(4) 0.079(2) Uani 1.00 1 d . . .
C(8) C 0.0677(8) -0.0251(2) 0.2036(4) 0.071(2) Uani 1.00 1 d . . .
C(9) C -0.2460(7) 0.0238(3) 0.1107(4) 0.068(2) Uani 1.00 1 d . . .
C(10) C -0.1606(8) 0.1254(3) -0.0027(4) 0.075(2) Uani 1.00 1 d . . .
C(11) C 0.3953(7) 0.2074(3) 0.1770(4) 0.081(2) Uani 1.00 1 d . . .
C(12) C -0.1460(6) 0.1986(2) 0.5024(3) 0.044(1) Uani 1.00 1 d . . .
C(13) C 0.0122(6) 0.1859(2) 0.5060(3) 0.042(1) Uani 1.00 1 d . . .
C(14) C 0.0817(5) 0.2121(2) 0.4296(3) 0.039(1) Uani 1.00 1 d . . .
C(15) C -0.0343(6) 0.2382(2) 0.3782(3) 0.038(1) Uani 1.00 1 d . . .
C(16) C -0.1787(5) 0.2287(2) 0.4208(3) 0.039(1) Uani 1.00 1 d . . .
C(17) C -0.2575(7) 0.1915(3) 0.5780(4) 0.068(2) Uani 1.00 1 d . . .
C(18) C 0.0993(7) 0.1570(2) 0.5816(4) 0.067(2) Uani 1.00 1 d . . .
C(19) C 0.2493(6) 0.2140(2) 0.4137(4) 0.057(2) Uani 1.00 1 d . . .
C(20) C -0.0162(7) 0.2742(2) 0.2958(3) 0.060(2) Uani 1.00 1 d . . .
C(21) C -0.3292(6) 0.2522(2) 0.3924(4) 0.064(2) Uani 1.00 1 d . . .
C(22) C -0.2380(8) 0.0190(2) 0.3535(4) 0.078(2) Uani 1.00 1 d . . .
C(23) C -0.1989(8) 0.0519(3) 0.5360(4) 0.074(2) Uani 1.00 1 d . . .
C(24) C -0.4437(6) 0.0951(3) 0.4232(5) 0.076(2) Uani 1.00 1 d . . .
H(1) H 0.3071 0.1303 0.0072 0.095 Uiso 1.00 1 c R . .
H(2) H 0.1791 0.1256 -0.0686 0.095 Uiso 1.00 1 c R . .
H(3) H 0.1711 0.1706 0.0051 0.095 Uiso 1.00 1 c R . .
H(4) H 0.3680 0.0130 0.1118 0.095 Uiso 1.00 1 c R . .
H(5) H 0.4016 0.0742 0.1087 0.095 Uiso 1.00 1 c R . .
H(6) H 0.3592 0.0472 0.2008 0.095 Uiso 1.00 1 c R . .
H(7) H -0.0302 -0.0399 0.2158 0.085 Uiso 1.00 1 c R . .
H(8) H 0.1265 -0.0507 0.1710 0.085 Uiso 1.00 1 c R . .
H(9) H 0.1193 -0.0164 0.2600 0.085 Uiso 1.00 1 c R . .
H(10) H -0.3145 0.0503 0.1327 0.082 Uiso 1.00 1 c R . .
H(11) H -0.2782 0.0130 0.0504 0.082 Uiso 1.00 1 c R . .
H(12) H -0.2461 -0.0065 0.1505 0.082 Uiso 1.00 1 c R . .
H(13) H -0.1485 0.1623 0.0129 0.089 Uiso 1.00 1 c R . .
H(14) H -0.1415 0.1205 -0.0662 0.089 Uiso 1.00 1 c R . .
H(15) H -0.2624 0.1143 0.0095 0.089 Uiso 1.00 1 c R . .
H(16) H 0.4148 0.2057 0.2415 0.098 Uiso 1.00 1 c R . .
H(17) H 0.4241 0.1744 0.1494 0.098 Uiso 1.00 1 c R . .
H(18) H 0.4532 0.2360 0.1517 0.098 Uiso 1.00 1 c R . .
H(19) H -0.2848 0.2257 0.6018 0.082 Uiso 1.00 1 c R . .
H(20) H -0.3469 0.1737 0.5547 0.082 Uiso 1.00 1 c R . .
H(21) H -0.2113 0.1704 0.6258 0.082 Uiso 1.00 1 c R . .
H(22) H 0.0290 0.1430 0.6243 0.080 Uiso 1.00 1 c R . .
H(23) H 0.1563 0.1284 0.5560 0.080 Uiso 1.00 1 c R . .
H(24) H 0.1674 0.1814 0.6123 0.080 Uiso 1.00 1 c R . .
H(25) H 0.2863 0.1783 0.4071 0.069 Uiso 1.00 1 c R . .
H(26) H 0.2680 0.2338 0.3592 0.069 Uiso 1.00 1 c R . .
H(27) H 0.3007 0.2308 0.4645 0.069 Uiso 1.00 1 c R . .
H(28) H 0.0886 0.2748 0.2793 0.072 Uiso 1.00 1 c R . .
H(29) H -0.0769 0.2607 0.2457 0.072 Uiso 1.00 1 c R . .
H(30) H -0.0486 0.3096 0.3101 0.072 Uiso 1.00 1 c R . .
H(31) H -0.3610 0.2773 0.4375 0.077 Uiso 1.00 1 c R . .
H(32) H -0.3207 0.2700 0.3349 0.077 Uiso 1.00 1 c R . .
H(33) H -0.4028 0.2241 0.3868 0.077 Uiso 1.00 1 c R . .
H(34) H -0.3122 -0.0058 0.3746 0.094 Uiso 1.00 1 c R . .
H(35) H -0.2602 0.0276 0.2908 0.094 Uiso 1.00 1 c R . .
H(36) H -0.1387 0.0034 0.3589 0.094 Uiso 1.00 1 c R . .
H(37) H -0.2742 0.0260 0.5513 0.089 Uiso 1.00 1 c R . .
H(38) H -0.1007 0.0353 0.5362 0.089 Uiso 1.00 1 c R . .
H(39) H -0.1989 0.0802 0.5799 0.089 Uiso 1.00 1 c R . .
H(40) H -0.4581 0.1270 0.4580 0.091 Uiso 1.00 1 c R . .
H(41) H -0.4803 0.1007 0.3618 0.091 Uiso 1.00 1 c R . .
H(42) H -0.4990 0.0664 0.4499 0.091 Uiso 1.00 1 c R . .

loop_
_atom_site_aniso_label
_atom_site_aniso_U_11
_atom_site_aniso_U_22
_atom_site_aniso_U_33
_atom_site_aniso_U_12
_atom_site_aniso_U_13
_atom_site_aniso_U_23
W(1) 0.0367(1) 0.0301(1) 0.0326(1) 0.00125(8) 0.00368(7) -0.00228(8)
Rh(1) 0.0337(2) 0.0301(2) 0.0299(2) 0.0013(1) 0.0010(1) -0.0002(1)
S(1) 0.0396(7) 0.0444(7) 0.0353(6) 0.0054(6) -0.0034(5) -0.0044(5)
S(2) 0.0471(7) 0.0404(7) 0.0409(6) 0.0122(6) -0.0022(5) -0.0003(5)
P(1) 0.0519(8) 0.0395(8) 0.0453(7) -0.0066(6) 0.0081(6) 0.0037(6)
P(2) 0.0567(9) 0.0516(9) 0.0578(8) 0.0103(8) 0.0067(7) -0.0021(7)
F(1) 0.061(2) 0.113(4) 0.096(3) 0.022(2) 0.001(2) -0.008(2)
F(2) 0.062(2) 0.101(3) 0.095(3) 0.023(2) 0.003(2) -0.004(2)
F(3) 0.098(5) 0.106(7) 0.139(8) -0.011(5) 0.007(6) 0.073(7)
F(4) 0.072(5) 0.20(1) 0.090(7) 0.014(9) 0.003(5) -0.072(8)
F(5) 0.091(5) 0.059(5) 0.161(8) 0.010(4) 0.038(6) 0.033(5)
F(6) 0.104(6) 0.108(7) 0.088(6) 0.002(6) 0.003(5) -0.043(6)
F(7) 0.12(2) 0.15(2) 0.047(9) 0.04(2) 0.007(9) 0.03(1)
F(8) 0.13(2) 0.046(9) 0.17(2) -0.01(1) -0.01(2) -0.02(1)
F(9) 0.10(2) 0.19(3) 0.044(8) 0.07(2) 0.012(8) 0.01(1)
F(10) 0.20(2) 0.08(1) 0.16(2) -0.04(1) -0.01(2) -0.04(2)
O(1) 0.063(3) 0.046(2) 0.087(3) -0.014(2) 0.020(2) 0.010(2)
N(1) 0.044(2) 0.042(2) 0.045(2) -0.005(2) 0.010(2) -0.002(2)
C(1) 0.065(4) 0.050(3) 0.038(3) -0.000(3) 0.017(2) -0.010(2)
C(2) 0.048(3) 0.051(3) 0.055(3) 0.008(3) 0.008(2) -0.020(3)
C(3) 0.062(3) 0.032(3) 0.043(3) 0.006(2) 0.007(2) -0.011(2)
C(4) 0.054(3) 0.041(3) 0.039(3) -0.004(2) 0.003(2) -0.011(2)
C(5) 0.065(4) 0.060(4) 0.030(2) 0.011(3) -0.001(2) -0.010(2)
C(6) 0.103(6) 0.079(5) 0.055(4) -0.017(4) 0.031(4) -0.010(3)
C(7) 0.054(4) 0.086(5) 0.097(5) 0.012(4) 0.008(3) -0.039(4)
C(8) 0.106(6) 0.038(3) 0.068(4) 0.016(3) 0.007(4) -0.008(3)
C(9) 0.064(4) 0.072(5) 0.069(4) -0.018(3) 0.001(3) -0.020(3)
C(10) 0.101(5) 0.077(5) 0.044(3) 0.025(4) -0.013(3) -0.004(3)
C(11) 0.054(4) 0.099(6) 0.090(5) -0.024(4) 0.017(3) -0.012(4)
C(12) 0.052(3) 0.040(3) 0.038(2) -0.001(2) 0.007(2) -0.008(2)
C(13) 0.050(3) 0.042(3) 0.033(2) 0.004(2) -0.004(2) -0.008(2)
C(14) 0.037(3) 0.036(3) 0.044(3) -0.002(2) 0.001(2) -0.011(2)
C(15) 0.050(3) 0.028(2) 0.036(2) -0.003(2) 0.002(2) -0.005(2)
C(16) 0.039(3) 0.035(3) 0.045(3) 0.006(2) -0.000(2) -0.009(2)
C(17) 0.079(4) 0.072(4) 0.055(3) -0.010(4) 0.031(3) -0.016(3)
C(18) 0.092(5) 0.064(4) 0.043(3) 0.005(4) -0.022(3) -0.004(3)
C(19) 0.047(3) 0.053(4) 0.073(4) -0.003(3) 0.004(3) -0.018(3)
C(20) 0.094(5) 0.037(3) 0.049(3) -0.004(3) 0.006(3) 0.002(2)
C(21) 0.053(4) 0.047(4) 0.092(4) 0.011(3) -0.014(3) -0.020(3)
C(22) 0.110(6) 0.050(4) 0.074(4) -0.031(4) 0.027(4) -0.013(3)
C(23) 0.106(6) 0.061(4) 0.056(4) -0.008(4) 0.003(3) 0.019(3)
C(24) 0.051(4) 0.076(5) 0.102(5) -0.013(3) 0.006(3) 0.006(4)

loop_
_atom_type_symbol
_atom_type_description
_atom_type_scat_dispersion_real
_atom_type_scat_dispersion_imag
_atom_type_scat_source
C C 0.003 0.002
;
International Tables for Crystallography
(1992, Vol. C, Tables 4.2.6.8 and 6.1.1.4)
;
H H 0.000 0.000
;
International Tables for Crystallography
(1992, Vol. C, Table 6.1.1.4)
;
N N 0.006 0.003
;
International Tables for Crystallography
(1992, Vol. C, Tables 4.2.6.8 and 6.1.1.4)
;
O O 0.011 0.006
;
International Tables for Crystallography
(1992, Vol. C, Tables 4.2.6.8 and 6.1.1.4)
;
F F 0.017 0.010
;
International Tables for Crystallography
(1992, Vol. C, Tables 4.2.6.8 and 6.1.1.4)
;
P P 0.102 0.094
;
International Tables for Crystallography
(1992, Vol. C, Tables 4.2.6.8 and 6.1.1.4)
;
S S 0.125 0.123
;
International Tables for Crystallography
(1992, Vol. C, Tables 4.2.6.8 and 6.1.1.4)
;
Rh Rh -1.118 0.919
;
International Tables for Crystallography
(1992, Vol. C, Tables 4.2.6.8 and 6.1.1.4)
;
W W -0.849 6.872
;
International Tables for Crystallography
(1992, Vol. C, Tables 4.2.6.8 and 6.1.1.4)
;

loop_
_geom_angle_atom_site_label_1
_geom_angle_atom_site_label_2
_geom_angle_atom_site_label_3
_geom_angle
_geom_angle_publ_flag
_geom_angle_site_symmetry_1
_geom_angle_site_symmetry_2
_geom_angle_site_symmetry_3
W(1) Rh(1) S(1) 50.23(3) ? . . .
S(1) W(1) Rh(1) 53.03(3) ? . . .
W(1) Rh(1) S(2) 50.30(3) ? . . .
S(2) W(1) Rh(1) 53.24(3) ? . . .
N(1) W(1) Rh(1) 95.5(1) ? . . .
C(1) W(1) Rh(1) 174.9(1) ? . . .
C(2) W(1) Rh(1) 149.0(1) ? . . .
C(3) W(1) Rh(1) 124.1(1) ? . . .
C(5) W(1) Rh(1) 140.5(1) ? . . .
W(1) Rh(1) P(1) 105.26(4) ? . . .
W(1) Rh(1) C(12) 160.6(1) ? . . .
W(1) Rh(1) C(13) 133.5(1) ? . . .
W(1) Rh(1) C(14) 101.6(1) ? . . .
W(1) Rh(1) C(15) 98.9(1) ? . . .
W(1) Rh(1) C(16) 127.4(1) ? . . .
W(1) S(1) Rh(1) 76.74(4) ? . . .
S(2) W(1) S(1) 101.04(4) ? . . .
N(1) W(1) S(1) 106.5(1) ? . . .
C(1) W(1) S(1) 121.9(1) ? . . .
C(2) W(1) S(1) 142.6(1) ? . . .
C(3) W(1) S(1) 114.0(1) ? . . .
C(5) W(1) S(1) 89.1(1) ? . . .
W(1) S(2) Rh(1) 76.46(4) ? . . .
N(1) W(1) S(2) 104.5(1) ? . . .
C(1) W(1) S(2) 131.5(1) ? . . .
C(2) W(1) S(2) 96.7(1) ? . . .
C(3) W(1) S(2) 86.6(1) ? . . .
C(5) W(1) S(2) 142.3(1) ? . . .
W(1) N(1) O(1) 164.0(3) ? . . .
C(1) W(1) N(1) 85.3(2) ? . . .
C(2) W(1) N(1) 100.4(2) ? . . .
C(3) W(1) N(1) 135.0(2) ? . . .
C(5) W(1) N(1) 107.2(2) ? . . .
W(1) C(1) C(2) 72.4(3) ? . . .
C(2) W(1) C(1) 35.1(2) ? . . .
C(3) W(1) C(1) 57.2(2) ? . . .
W(1) C(1) C(5) 73.5(3) ? . . .
C(5) W(1) C(1) 35.0(2) ? . . .
W(1) C(1) C(6) 125.0(4) ? . . .
W(1) C(2) C(1) 72.5(3) ? . . .
W(1) C(2) C(3) 77.8(3) ? . . .
C(3) W(1) C(2) 34.6(2) ? . . .
C(5) W(1) C(2) 58.0(2) ? . . .
W(1) C(2) C(7) 121.8(4) ? . . .
W(1) C(3) C(2) 67.6(3) ? . . .
W(1) C(3) C(4) 74.0(3) ? . . .
C(5) W(1) C(3) 56.4(2) ? . . .
W(1) C(3) C(8) 127.4(3) ? . . .
W(1) C(5) C(1) 71.5(3) ? . . .
W(1) C(5) C(4) 77.5(3) ? . . .
W(1) C(5) C(10) 122.1(4) ? . . .
S(2) Rh(1) S(1) 95.78(4) ? . . .
P(1) Rh(1) S(1) 88.75(5) ? . . .
C(12) Rh(1) S(1) 129.0(1) ? . . .
C(13) Rh(1) S(1) 156.5(1) ? . . .
C(14) Rh(1) S(1) 124.7(1) ? . . .
C(15) Rh(1) S(1) 95.0(1) ? . . .
C(16) Rh(1) S(1) 95.8(1) ? . . .
P(1) Rh(1) S(2) 88.15(5) ? . . .
C(12) Rh(1) S(2) 135.2(1) ? . . .
C(13) Rh(1) S(2) 100.1(1) ? . . .
C(14) Rh(1) S(2) 93.3(1) ? . . .
C(15) Rh(1) S(2) 119.7(1) ? . . .
C(16) Rh(1) S(2) 155.5(1) ? . . .
C(12) Rh(1) P(1) 94.0(1) ? . . .
C(13) Rh(1) P(1) 108.9(1) ? . . .
C(14) Rh(1) P(1) 146.1(1) ? . . .
C(15) Rh(1) P(1) 151.2(1) ? . . .
C(16) Rh(1) P(1) 113.7(1) ? . . .
Rh(1) P(1) C(22) 117.9(2) ? . . .
Rh(1) P(1) C(23) 114.1(2) ? . . .
Rh(1) P(1) C(24) 113.8(2) ? . . .
Rh(1) C(12) C(13) 70.6(3) ? . . .
C(13) Rh(1) C(12) 37.4(2) ? . . .
C(14) Rh(1) C(12) 61.9(2) ? . . .
C(15) Rh(1) C(12) 61.8(2) ? . . .
Rh(1) C(12) C(16) 70.6(3) ? . . .
C(16) Rh(1) C(12) 37.6(2) ? . . .
Rh(1) C(12) C(17) 133.1(4) ? . . .
Rh(1) C(13) C(12) 72.0(3) ? . . .
Rh(1) C(13) C(14) 73.4(3) ? . . .
C(14) Rh(1) C(13) 37.6(2) ? . . .
C(15) Rh(1) C(13) 62.0(2) ? . . .
C(16) Rh(1) C(13) 63.3(2) ? . . .
Rh(1) C(13) C(18) 126.4(4) ? . . .
Rh(1) C(14) C(13) 69.0(3) ? . . .
Rh(1) C(14) C(15) 72.0(3) ? . . .
C(15) Rh(1) C(14) 36.2(2) ? . . .
C(16) Rh(1) C(14) 62.4(2) ? . . .
Rh(1) C(14) C(19) 128.0(3) ? . . .
Rh(1) C(15) C(14) 71.8(3) ? . . .
Rh(1) C(15) C(16) 69.1(3) ? . . .
C(16) Rh(1) C(15) 37.6(2) ? . . .
Rh(1) C(15) C(20) 128.3(3) ? . . .
Rh(1) C(16) C(12) 71.7(3) ? . . .
Rh(1) C(16) C(15) 73.3(3) ? . . .
Rh(1) C(16) C(21) 126.6(3) ? . . .
C(23) P(1) C(22) 101.3(3) ? . . .
C(24) P(1) C(22) 103.3(3) ? . . .
C(24) P(1) C(23) 104.8(3) ? . . .
F(2) P(2) F(1) 179.3(2) ? . . .
F(3) P(2) F(1) 85.1(3) ? . . .
F(4) P(2) F(1) 91.5(4) ? . . .
F(5) P(2) F(1) 95.2(3) ? . . .
F(6) P(2) F(1) 89.3(4) ? . . .
F(7) P(2) F(1) 95(1) ? . . .
F(8) P(2) F(1) 83.9(8) ? . . .
F(9) P(2) F(1) 83.5(9) ? . . .
F(10) P(2) F(1) 94(1) ? . . .
F(3) P(2) F(2) 94.3(3) ? . . .
F(4) P(2) F(2) 88.9(4) ? . . .
F(5) P(2) F(2) 85.4(3) ? . . .
F(6) P(2) F(2) 90.3(4) ? . . .
F(7) P(2) F(2) 84(1) ? . . .
F(8) P(2) F(2) 96.8(8) ? . . .
F(9) P(2) F(2) 96.6(9) ? . . .
F(10) P(2) F(2) 84(1) ? . . .
F(4) P(2) F(3) 92.0(7) ? . . .
F(5) P(2) F(3) 177.1(6) ? . . .
F(6) P(2) F(3) 87.1(6) ? . . .
P(2) F(3) F(7) 61(1) ? . . .
F(7) P(2) F(3) 54(1) ? . . .
F(8) P(2) F(3) 141(1) ? . . .
F(9) P(2) F(3) 122(1) ? . . .
P(2) F(3) F(10) 65(1) ? . . .
F(10) P(2) F(3) 39(1) ? . . .
F(5) P(2) F(4) 90.9(7) ? . . .
F(6) P(2) F(4) 178.8(6) ? . . .
P(2) F(4) F(7) 71(1) ? . . .
F(7) P(2) F(4) 38(1) ? . . .
P(2) F(4) F(8) 63(1) ? . . .
F(8) P(2) F(4) 51(1) ? . . .
F(9) P(2) F(4) 144(1) ? . . .
F(10) P(2) F(4) 129(1) ? . . .
F(6) P(2) F(5) 90.0(6) ? . . .
F(7) P(2) F(5) 128(1) ? . . .
P(2) F(5) F(8) 66(1) ? . . .
F(8) P(2) F(5) 41(1) ? . . .
P(2) F(5) F(9) 59.9(9) ? . . .
F(9) P(2) F(5) 54(1) ? . . .
F(10) P(2) F(5) 138(1) ? . . .
F(7) P(2) F(6) 140(1) ? . . .
F(8) P(2) F(6) 129(1) ? . . .
P(2) F(6) F(9) 66(1) ? . . .
F(9) P(2) F(6) 36(1) ? . . .
P(2) F(6) F(10) 61(1) ? . . .
F(10) P(2) F(6) 49(1) ? . . .
P(2) F(7) F(3) 63.5(9) ? . . .
P(2) F(7) F(4) 70(1) ? . . .
F(8) P(2) F(7) 89(1) ? . . .
F(9) P(2) F(7) 177(1) ? . . .
F(10) P(2) F(7) 91(1) ? . . .
P(2) F(8) F(4) 65(1) ? . . .
P(2) F(8) F(5) 71(1) ? . . .
F(9) P(2) F(8) 92(1) ? . . .
F(10) P(2) F(8) 178(1) ? . . .
P(2) F(9) F(5) 65.6(9) ? . . .
P(2) F(9) F(6) 76(1) ? . . .
F(10) P(2) F(9) 86(1) ? . . .
P(2) F(10) F(3) 75(1) ? . . .
P(2) F(10) F(6) 68(1) ? . . .
F(3) F(7) F(4) 131(1) ? . . .
F(10) F(3) F(7) 122(1) ? . . .
F(3) F(10) F(6) 139(2) ? . . .
F(8) F(4) F(7) 135(1) ? . . .
F(4) F(8) F(5) 131(1) ? . . .
F(9) F(5) F(8) 120(1) ? . . .
F(5) F(9) F(6) 137(1) ? . . .
F(10) F(6) F(9) 128(1) ? . . .
C(11) O(1) N(1) 112.3(4) ? . . .
C(1) C(2) C(3) 108.2(5) ? . . .
C(5) C(1) C(2) 107.5(5) ? . . .
C(6) C(1) C(2) 127.8(5) ? . . .
C(1) C(2) C(7) 125.8(5) ? . . .
C(1) C(5) C(4) 108.0(5) ? . . .
C(6) C(1) C(5) 124.3(5) ? . . .
C(1) C(5) C(10) 126.2(5) ? . . .
C(2) C(3) C(4) 107.5(4) ? . . .
C(7) C(2) C(3) 125.5(5) ? . . .
C(2) C(3) C(8) 124.2(5) ? . . .
C(3) C(4) C(5) 108.5(5) ? . . .
C(8) C(3) C(4) 128.1(5) ? . . .
C(3) C(4) C(9) 128.1(5) ? . . .
C(4) C(5) C(10) 125.4(5) ? . . .
C(9) C(4) C(5) 122.9(5) ? . . .
C(12) C(13) C(14) 107.5(4) ? . . .
C(16) C(12) C(13) 108.7(4) ? . . .
C(17) C(12) C(13) 126.7(4) ? . . .
C(12) C(13) C(18) 127.4(4) ? . . .
C(12) C(16) C(15) 106.7(4) ? . . .
C(17) C(12) C(16) 123.7(5) ? . . .
C(12) C(16) C(21) 126.4(4) ? . . .
C(13) C(14) C(15) 108.0(4) ? . . .
C(18) C(13) C(14) 124.6(5) ? . . .
C(13) C(14) C(19) 124.9(4) ? . . .
C(14) C(15) C(16) 108.7(4) ? . . .
C(19) C(14) C(15) 126.9(4) ? . . .
C(14) C(15) C(20) 127.6(5) ? . . .
C(20) C(15) C(16) 123.5(4) ? . . .
C(15) C(16) C(21) 126.4(4) ? . . .
P(1) C(22) H(35) 109.8250 ? . . .
P(1) C(22) H(36) 109.1781 ? . . .
P(1) C(22) H(34) 109.4063 ? . . .
P(1) C(23) H(39) 109.6757 ? . . .
P(1) C(23) H(38) 109.2828 ? . . .
P(1) C(23) H(37) 109.4428 ? . . .
P(1) C(24) H(40) 109.6061 ? . . .
P(1) C(24) H(41) 109.0364 ? . . .
P(1) C(24) H(42) 109.7599 ? . . .
O(1) C(11) H(18) 109.5365 ? . . .
O(1) C(11) H(16) 109.8157 ? . . .
O(1) C(11) H(17) 109.0593 ? . . .
C(1) C(6) H(3) 109.7173 ? . . .
C(1) C(6) H(1) 108.7667 ? . . .
C(1) C(6) H(2) 109.9209 ? . . .
C(2) C(7) H(6) 108.8284 ? . . .
C(2) C(7) H(4) 109.6524 ? . . .
C(2) C(7) H(5) 109.9201 ? . . .
C(3) C(8) H(9) 108.9762 ? . . .
C(3) C(8) H(7) 109.6263 ? . . .
C(3) C(8) H(8) 109.8048 ? . . .
C(4) C(9) H(10) 109.3123 ? . . .
C(4) C(9) H(11) 109.8667 ? . . .
C(4) C(9) H(12) 109.2252 ? . . .
C(5) C(10) H(13) 109.1458 ? . . .
C(5) C(10) H(15) 109.5484 ? . . .
C(5) C(10) H(14) 109.7126 ? . . .
H(3) C(6) H(1) 109.4752 ? . . .
H(2) C(6) H(1) 109.4727 ? . . .
H(3) C(6) H(2) 109.4721 ? . . .
H(6) C(7) H(4) 109.4824 ? . . .
H(5) C(7) H(4) 109.4728 ? . . .
H(6) C(7) H(5) 109.4693 ? . . .
H(9) C(8) H(7) 109.4699 ? . . .
H(8) C(8) H(7) 109.4725 ? . . .
H(9) C(8) H(8) 109.4764 ? . . .
H(11) C(9) H(10) 109.4745 ? . . .
H(12) C(9) H(10) 109.4668 ? . . .
H(12) C(9) H(11) 109.4810 ? . . .
H(15) C(10) H(13) 109.4730 ? . . .
H(14) C(10) H(13) 109.4761 ? . . .
H(15) C(10) H(14) 109.4708 ? . . .
H(18) C(11) H(16) 109.4737 ? . . .
H(17) C(11) H(16) 109.4659 ? . . .
H(18) C(11) H(17) 109.4753 ? . . .
C(12) C(17) H(20) 109.5977 ? . . .
C(12) C(17) H(19) 109.4820 ? . . .
C(12) C(17) H(21) 109.3260 ? . . .
C(13) C(18) H(23) 109.3634 ? . . .
C(13) C(18) H(22) 109.3657 ? . . .
C(13) C(18) H(24) 109.6868 ? . . .
C(14) C(19) H(25) 108.9523 ? . . .
C(14) C(19) H(26) 109.7263 ? . . .
C(14) C(19) H(27) 109.7327 ? . . .
C(15) C(20) H(29) 109.3389 ? . . .
C(15) C(20) H(28) 109.3278 ? . . .
C(15) C(20) H(30) 109.7353 ? . . .
C(16) C(21) H(33) 108.9015 ? . . .
C(16) C(21) H(32) 109.7562 ? . . .
C(16) C(21) H(31) 109.7576 ? . . .
H(20) C(17) H(19) 109.4734 ? . . .
H(21) C(17) H(19) 109.4758 ? . . .
H(21) C(17) H(20) 109.4723 ? . . .
H(23) C(18) H(22) 109.4631 ? . . .
H(24) C(18) H(22) 109.4739 ? . . .
H(24) C(18) H(23) 109.4741 ? . . .
H(26) C(19) H(25) 109.4645 ? . . .
H(27) C(19) H(25) 109.4793 ? . . .
H(27) C(19) H(26) 109.4709 ? . . .
H(29) C(20) H(28) 109.4745 ? . . .
H(30) C(20) H(28) 109.4773 ? . . .
H(30) C(20) H(29) 109.4731 ? . . .
H(33) C(21) H(31) 109.4686 ? . . .
H(32) C(21) H(31) 109.4700 ? . . .
H(33) C(21) H(32) 109.4719 ? . . .
H(35) C(22) H(34) 109.4741 ? . . .
H(36) C(22) H(34) 109.4666 ? . . .
H(36) C(22) H(35) 109.4764 ? . . .
H(39) C(23) H(37) 109.4816 ? . . .
H(38) C(23) H(37) 109.4718 ? . . .
H(39) C(23) H(38) 109.4723 ? . . .
H(41) C(24) H(40) 109.4794 ? . . .
H(42) C(24) H(40) 109.4715 ? . . .
H(42) C(24) H(41) 109.4731 ? . . .

loop_
_geom_bond_atom_site_label_1
_geom_bond_atom_site_label_2
_geom_bond_distance
_geom_bond_publ_flag
_geom_bond_site_symmetry_1
_geom_bond_site_symmetry_2
W(1) Rh(1) 2.9096(3) ? . .
W(1) S(1) 2.297(1) ? . .
W(1) S(2) 2.303(1) ? . .
W(1) N(1) 1.747(4) ? . .
W(1) C(1) 2.347(5) ? . .
W(1) C(2) 2.346(6) ? . .
W(1) C(3) 2.481(5) ? . .
W(1) C(5) 2.373(5) ? . .
Rh(1) S(1) 2.388(1) ? . .
Rh(1) S(2) 2.398(1) ? . .
Rh(1) P(1) 2.300(1) ? . .
Rh(1) C(12) 2.215(5) ? . .
Rh(1) C(13) 2.196(5) ? . .
Rh(1) C(14) 2.253(5) ? . .
Rh(1) C(15) 2.255(5) ? . .
Rh(1) C(16) 2.200(5) ? . .
P(1) C(22) 1.789(6) ? . .
P(1) C(23) 1.817(6) ? . .
P(1) C(24) 1.798(6) ? . .
P(2) F(1) 1.595(4) ? . .
P(2) F(2) 1.592(4) ? . .
P(2) F(3) 1.60(1) ? . .
P(2) F(4) 1.56(1) ? . .
P(2) F(5) 1.59(1) ? . .
P(2) F(6) 1.60(1) ? . .
P(2) F(7) 1.58(2) ? . .
P(2) F(8) 1.54(2) ? . .
P(2) F(9) 1.51(2) ? . .
P(2) F(10) 1.51(2) ? . .
F(3) F(7) 1.46(3) ? . .
F(3) F(10) 1.04(4) ? . .
F(4) P(2) 1.56(1) ? . .
F(4) F(7) 1.03(3) ? . .
F(4) F(8) 1.34(3) ? . .
F(5) F(8) 1.12(3) ? . .
F(5) F(9) 1.42(3) ? . .
F(6) F(9) 0.99(4) ? . .
F(6) F(10) 1.31(3) ? . .
F(7) F(4) 1.03(3) ? . .
F(8) F(4) 1.34(3) ? . .
O(1) N(1) 1.350(6) ? . .
O(1) C(11) 1.436(7) ? . .
C(1) C(2) 1.417(8) ? . .
C(1) C(5) 1.421(8) ? . .
C(1) C(6) 1.499(8) ? . .
C(2) C(3) 1.441(8) ? . .
C(2) C(7) 1.501(8) ? . .
C(3) C(4) 1.401(7) ? . .
C(3) C(8) 1.503(7) ? . .
C(4) C(5) 1.430(7) ? . .
C(4) C(9) 1.498(8) ? . .
C(5) C(10) 1.502(8) ? . .
C(12) C(13) 1.413(7) ? . .
C(12) C(16) 1.424(6) ? . .
C(12) C(17) 1.497(7) ? . .
C(13) C(14) 1.434(7) ? . .
C(13) C(18) 1.501(7) ? . .
C(14) C(15) 1.400(6) ? . .
C(14) C(19) 1.485(7) ? . .
C(15) C(16) 1.437(7) ? . .
C(15) C(20) 1.506(7) ? . .
C(16) C(21) 1.484(7) ? . .
C(6) H(1) 0.9500 ? . .
C(6) H(2) 0.9500 ? . .
C(6) H(3) 0.9500 ? . .
C(7) H(4) 0.9500 ? . .
C(7) H(5) 0.9501 ? . .
C(7) H(6) 0.9500 ? . .
C(8) H(7) 0.9500 ? . .
C(8) H(8) 0.9501 ? . .
C(8) H(9) 0.9500 ? . .
C(9) H(10) 0.9500 ? . .
C(9) H(11) 0.9499 ? . .
C(9) H(12) 0.9499 ? . .
C(10) H(13) 0.9500 ? . .
C(10) H(14) 0.9500 ? . .
C(10) H(15) 0.9500 ? . .
C(11) H(16) 0.9500 ? . .
C(11) H(17) 0.9500 ? . .
C(11) H(18) 0.9500 ? . .
C(17) H(19) 0.9499 ? . .
C(17) H(20) 0.9500 ? . .
C(17) H(21) 0.9500 ? . .
C(18) H(22) 0.9501 ? . .
C(18) H(23) 0.9500 ? . .
C(18) H(24) 0.9499 ? . .
C(19) H(25) 0.9500 ? . .
C(19) H(26) 0.9499 ? . .
C(19) H(27) 0.9500 ? . .
C(20) H(28) 0.9500 ? . .
C(20) H(29) 0.9501 ? . .
C(20) H(30) 0.9499 ? . .
C(21) H(31) 0.9501 ? . .
C(21) H(32) 0.9501 ? . .
C(21) H(33) 0.9499 ? . .
C(22) H(34) 0.9500 ? . .
C(22) H(35) 0.9500 ? . .
C(22) H(36) 0.9500 ? . .
C(23) H(37) 0.9500 ? . .
C(23) H(38) 0.9500 ? . .
C(23) H(39) 0.9500 ? . .
C(24) H(40) 0.9499 ? . .
C(24) H(41) 0.9500 ? . .
C(24) H(42) 0.9501 ? . .
H(21) C(17) 0.9500 ? . .

loop_
_geom_contact_atom_site_label_1
_geom_contact_atom_site_label_2
_geom_contact_distance
_geom_contact_publ_flag
_geom_contact_site_symmetry_1
_geom_contact_site_symmetry_2
W(1) O(1) 3.067(4) ? . .
W(1) C(4) 2.491(5) ? . .
W(1) C(6) 3.433(6) ? . .
W(1) C(7) 3.386(6) ? . .
W(1) C(8) 3.597(5) ? . .
W(1) C(10) 3.417(6) ? . .
Rh(1) N(1) 3.533(4) ? . .
Rh(1) C(17) 3.418(6) ? . .
Rh(1) C(18) 3.315(5) ? . .
Rh(1) C(19) 3.377(5) ? . .
Rh(1) C(20) 3.401(5) ? . .
Rh(1) C(21) 3.307(6) ? . .
Rh(1) C(22) 3.512(6) ? . .
Rh(1) C(23) 3.465(6) ? . .
Rh(1) C(24) 3.444(6) ? . .
S(1) S(2) 3.551(2) ? . .
S(1) P(1) 3.280(2) ? . .
S(1) N(1) 3.257(4) ? . .
S(1) C(4) 3.284(5) ? . .
S(1) C(5) 3.276(5) ? . .
S(1) C(9) 3.564(6) ? . .
S(1) C(10) 3.489(5) ? . .
S(1) C(15) 3.426(5) ? . .
S(1) C(16) 3.407(5) ? . .
S(2) P(1) 3.269(2) ? . .
S(2) N(1) 3.219(4) ? . .
S(2) C(2) 3.475(5) ? . .
S(2) C(3) 3.283(5) ? . .
S(2) C(8) 3.450(6) ? . .
S(2) C(13) 3.524(5) ? . .
S(2) C(14) 3.384(5) ? . .
S(2) C(19) 3.558(6) ? . .
S(2) C(22) 3.429(7) ? . .
P(1) C(12) 3.302(5) ? . .
F(1) F(2) 3.187(5) ? . .
F(1) F(3) 2.16(1) ? . .
F(1) F(4) 2.26(1) ? . .
F(1) F(5) 2.354(9) ? . .
F(1) F(6) 2.24(1) ? . .
F(1) F(7) 2.35(2) ? . .
F(1) F(8) 2.10(2) ? . .
F(1) F(9) 2.07(2) ? . .
F(1) F(10) 2.28(2) ? . .
F(1) C(17) 3.239(7) ? . 65404
F(1) C(21) 3.471(7) ? . 65501
F(2) F(3) 2.34(1) ? . .
F(2) F(4) 2.21(1) ? . .
F(2) F(5) 2.16(1) ? . .
F(2) F(6) 2.26(1) ? . .
F(2) F(7) 2.13(2) ? . .
F(2) F(8) 2.35(2) ? . .
F(2) F(9) 2.32(2) ? . .
F(2) F(10) 2.09(3) ? . .
F(2) C(18) 3.353(7) ? . 55404
F(2) C(22) 3.390(7) ? . 55502
F(3) F(4) 2.28(2) ? . .
F(3) F(5) 3.19(1) ? . .
F(3) F(6) 2.21(2) ? . .
F(3) F(8) 2.96(2) ? . .
F(3) F(9) 2.73(3) ? . .
F(3) C(22) 3.31(1) ? . 55502
F(3) C(23) 3.59(1) ? . 65404
F(4) F(1) 2.26(1) ? . .
F(4) F(2) 2.21(1) ? . .
F(4) F(3) 2.28(2) ? . .
F(4) F(5) 2.25(2) ? . .
F(4) F(6) 3.16(2) ? . .
F(4) F(9) 2.93(2) ? . .
F(4) F(10) 2.78(3) ? . .
F(4) C(17) 3.12(1) ? . 65404
F(4) C(18) 3.27(1) ? . 55404
F(5) F(4) 2.25(2) ? . .
F(5) F(6) 2.26(1) ? . .
F(5) F(7) 2.85(3) ? . .
F(5) F(10) 2.90(2) ? . .
F(5) C(6) 3.39(1) ? . 55504
F(5) C(21) 3.16(1) ? . 65501
F(6) F(4) 3.16(2) ? . .
F(6) F(7) 2.99(2) ? . .
F(6) F(8) 2.85(3) ? . .
F(6) C(6) 3.49(1) ? . 55504
F(6) C(7) 3.59(1) ? . 65502
F(6) C(9) 3.49(1) ? . 55502
F(7) F(8) 2.19(3) ? . .
F(7) F(9) 3.09(2) ? . .
F(7) F(10) 2.21(4) ? . .
F(7) C(17) 3.49(3) ? . 65404
F(7) C(18) 3.58(3) ? . 55404
F(7) C(24) 3.49(2) ? . 65404
F(8) F(9) 2.21(4) ? . .
F(8) F(10) 3.05(3) ? . .
F(8) O(1) 3.47(2) ? . .
F(8) C(11) 3.08(2) ? . .
F(8) C(17) 3.53(3) ? . 65404
F(8) C(21) 3.40(3) ? . 65501
F(9) F(4) 2.93(2) ? . .
F(9) F(10) 2.07(4) ? . .
F(9) C(6) 3.16(2) ? . 55504
F(9) C(21) 3.49(3) ? . 65501
F(10) F(4) 2.78(3) ? . .
F(10) C(7) 3.14(3) ? . 65502
F(10) C(9) 3.36(3) ? . 55502
F(10) C(22) 3.50(3) ? . 55502
O(1) C(1) 3.469(7) ? . .
O(1) C(6) 3.153(7) ? . .
O(1) C(18) 3.526(7) ? . 55404
O(1) C(20) 3.321(7) ? . .
N(1) C(1) 2.810(6) ? . .
N(1) C(2) 3.168(7) ? . .
N(1) C(5) 3.338(7) ? . .
N(1) C(6) 3.114(7) ? . .
N(1) C(11) 2.313(7) ? . .
N(1) C(15) 3.512(6) ? . .
N(1) C(19) 3.443(7) ? . .
N(1) C(20) 3.198(7) ? . .
C(1) C(3) 2.315(7) ? . .
C(1) C(4) 2.307(8) ? . .
C(1) C(7) 2.597(8) ? . .
C(1) C(10) 2.607(9) ? . .
C(2) C(4) 2.292(8) ? . .
C(2) C(5) 2.288(8) ? . .
C(2) C(6) 2.618(8) ? . .
C(2) C(8) 2.602(8) ? . .
C(3) C(5) 2.297(7) ? . .
C(3) C(7) 2.616(8) ? . .
C(3) C(9) 2.607(8) ? . .
C(4) C(8) 2.611(8) ? . .
C(4) C(10) 2.606(8) ? . .
C(5) C(6) 2.582(9) ? . .
C(5) C(9) 2.572(8) ? . .
C(6) F(5) 3.39(1) ? . 55404
C(6) F(6) 3.49(1) ? . 55404
C(6) F(9) 3.16(2) ? . 55404
C(6) C(7) 3.215(9) ? . .
C(6) C(10) 3.16(1) ? . .
C(7) F(6) 3.59(1) ? . 64502
C(7) F(10) 3.14(3) ? . 64502
C(7) C(8) 3.159(9) ? . .
C(8) C(9) 3.252(8) ? . .
C(9) F(6) 3.49(1) ? . 54502
C(9) F(10) 3.36(3) ? . 54502
C(9) C(10) 3.116(9) ? . .
C(9) C(22) 3.530(8) ? . .
C(12) C(14) 2.297(7) ? . .
C(12) C(15) 2.295(7) ? . .
C(12) C(18) 2.613(8) ? . .
C(12) C(21) 2.597(7) ? . .
C(13) C(15) 2.294(6) ? . .
C(13) C(16) 2.306(7) ? . .
C(13) C(17) 2.601(8) ? . .
C(13) C(19) 2.589(7) ? . .
C(14) C(16) 2.306(7) ? . .
C(14) C(18) 2.599(7) ? . .
C(14) C(20) 2.608(7) ? . .
C(15) C(19) 2.582(7) ? . .
C(15) C(21) 2.607(7) ? . .
C(16) C(17) 2.575(7) ? . .
C(16) C(20) 2.593(7) ? . .
C(17) F(1) 3.239(7) ? . 45504
C(17) F(4) 3.12(1) ? . 45504
C(17) F(7) 3.49(3) ? . 45504
C(17) F(8) 3.53(3) ? . 45504
C(17) C(18) 3.223(9) ? . .
C(17) C(21) 3.140(8) ? . .
C(17) C(23) 3.561(9) ? . .
C(18) F(2) 3.353(7) ? . 55504
C(18) F(4) 3.27(1) ? . 55504
C(18) F(7) 3.58(3) ? . 55504
C(18) O(1) 3.526(7) ? . 55504
C(18) C(19) 3.136(8) ? . .
C(19) C(20) 3.211(8) ? . .
C(20) C(21) 3.149(8) ? . .
C(21) F(1) 3.471(7) ? . 45501
C(21) F(5) 3.16(1) ? . 45501
C(21) F(8) 3.40(3) ? . 45501
C(21) F(9) 3.49(3) ? . 45501
C(22) F(2) 3.390(7) ? . 54502
C(22) F(3) 3.31(1) ? . 54502
C(22) F(10) 3.50(3) ? . 54502
C(22) C(23) 2.788(8) ? . .
C(22) C(24) 2.813(9) ? . .
C(23) F(3) 3.59(1) ? . 45504
C(23) C(24) 2.864(9) ? . .
C(24) F(7) 3.49(2) ? . 45504
W(1) H(3) 3.4064 ? . .
W(1) H(6) 3.3490 ? . .
W(1) H(9) 3.5388 ? . .
W(1) H(13) 3.3436 ? . .
Rh(1) H(20) 3.4785 ? . .
Rh(1) H(23) 3.3224 ? . .
Rh(1) H(25) 3.3596 ? . .
Rh(1) H(29) 3.3915 ? . .
Rh(1) H(33) 3.3059 ? . .
Rh(1) H(39) 3.5218 ? . .
Rh(1) H(40) 3.4797 ? . .
S(1) H(10) 2.9550 ? . .
S(1) H(13) 3.2565 ? . .
S(1) H(15) 3.3536 ? . .
S(1) H(16) 3.5708 ? . 45501
S(1) H(17) 3.4333 ? . 45501
S(1) H(29) 3.0333 ? . .
S(1) H(32) 3.5237 ? . .
S(1) H(33) 3.4145 ? . .
S(1) H(35) 3.1490 ? . .
S(1) H(41) 3.2762 ? . .
S(2) H(6) 3.2341 ? . .
S(2) H(9) 2.8246 ? . .
S(2) H(23) 3.2476 ? . .
S(2) H(25) 2.9146 ? . .
S(2) H(35) 3.5752 ? . .
S(2) H(36) 2.9617 ? . .
S(2) H(37) 3.4465 ? . 55603
S(2) H(38) 3.5618 ? . .
S(2) H(38) 3.4515 ? . 55603
P(1) H(20) 3.1948 ? . .
P(1) H(34) 2.2874 ? . .
P(1) H(35) 2.2925 ? . .
P(1) H(36) 2.2846 ? . .
P(1) H(37) 2.3135 ? . .
P(1) H(38) 2.3115 ? . .
P(1) H(39) 2.3164 ? . .
P(1) H(40) 2.2981 ? . .
P(1) H(41) 2.2911 ? . .
P(1) H(42) 2.3001 ? . .
P(2) H(12) 3.5936 ? . 55502
P(2) H(32) 3.5329 ? . 65501
F(1) H(8) 2.9049 ? . 65502
F(1) H(9) 3.4867 ? . 65502
F(1) H(14) 3.0252 ? . 65504
F(1) H(19) 3.4197 ? . 65404
F(1) H(20) 3.2447 ? . 65404
F(1) H(21) 2.5884 ? . 65404
F(1) H(30) 3.0847 ? . 65501
F(1) H(31) 3.4128 ? . 65501
F(1) H(32) 2.7006 ? . 65501
F(1) H(39) 3.2665 ? . 65404
F(2) H(2) 2.8166 ? . 55504
F(2) H(7) 2.7728 ? . 55502
F(2) H(12) 2.7081 ? . 55502
F(2) H(22) 3.1660 ? . 55404
F(2) H(23) 3.2189 ? . 55404
F(2) H(24) 3.1129 ? . 55404
F(2) H(34) 3.0274 ? . 55502
F(2) H(35) 3.2506 ? . 55502
F(2) H(36) 3.3351 ? . 55502
F(3) H(4) 3.2313 ? . 65502
F(3) H(6) 3.0977 ? . 65502
F(3) H(8) 3.4326 ? . 65502
F(3) H(9) 3.2952 ? . 65502
F(3) H(12) 3.4379 ? . 55502
F(3) H(34) 2.6101 ? . 55502
F(3) H(35) 3.1774 ? . 55502
F(3) H(37) 3.0987 ? . 65404
F(3) H(39) 3.1752 ? . 65404
F(4) H(18) 3.0044 ? . .
F(4) H(19) 3.2466 ? . 65404
F(4) H(20) 2.5464 ? . 65404
F(4) H(21) 3.1050 ? . 65404
F(4) H(23) 2.9946 ? . 55404
F(4) H(24) 2.7224 ? . 55404
F(4) H(40) 3.1712 ? . 65404
F(5) H(1) 3.1521 ? . 55504
F(5) H(2) 2.9348 ? . 55504
F(5) H(3) 3.5716 ? . 55504
F(5) H(16) 3.3037 ? . .
F(5) H(18) 3.3608 ? . .
F(5) H(26) 2.8561 ? . .
F(5) H(27) 3.5119 ? . .
F(5) H(28) 3.2284 ? . .
F(5) H(31) 2.9383 ? . 65501
F(5) H(32) 2.7579 ? . 65501
F(5) H(33) 3.2657 ? . 65501
F(6) H(1) 2.9616 ? . 55504
F(6) H(2) 3.1275 ? . 55504
F(6) H(4) 2.7493 ? . 65502
F(6) H(8) 3.4616 ? . 65502
F(6) H(11) 3.3667 ? . 55502
F(6) H(12) 2.9034 ? . 55502
F(6) H(14) 3.4577 ? . 65504
F(6) H(15) 3.1099 ? . 65504
F(7) H(20) 2.8440 ? . 65404
F(7) H(21) 3.3329 ? . 65404
F(7) H(23) 3.0681 ? . 55404
F(7) H(24) 3.2784 ? . 55404
F(7) H(34) 2.7743 ? . 55502
F(7) H(37) 3.3662 ? . 65404
F(7) H(39) 3.2158 ? . 65404
F(7) H(40) 3.0188 ? . 65404
F(7) H(42) 3.1380 ? . 65404
F(8) H(16) 2.9701 ? . .
F(8) H(18) 2.5463 ? . .
F(8) H(19) 3.3391 ? . 65404
F(8) H(20) 3.2578 ? . 65404
F(8) H(21) 3.4214 ? . 65404
F(8) H(24) 3.0518 ? . 55404
F(8) H(26) 3.2811 ? . .
F(8) H(28) 3.4493 ? . .
F(8) H(31) 3.4730 ? . 65501
F(8) H(32) 2.7505 ? . 65501
F(8) H(33) 3.5016 ? . 65501
F(9) H(1) 2.6261 ? . 55504
F(9) H(2) 2.8561 ? . 55504
F(9) H(12) 3.5961 ? . 55502
F(9) H(14) 3.3928 ? . 65504
F(9) H(15) 3.0278 ? . 65504
F(9) H(31) 2.9713 ? . 65501
F(9) H(32) 3.1581 ? . 65501
F(10) H(4) 2.5664 ? . 65502
F(10) H(6) 2.8666 ? . 65502
F(10) H(8) 3.3385 ? . 65502
F(10) H(9) 3.5624 ? . 65502
F(10) H(10) 3.3333 ? . 55502
F(10) H(11) 3.5605 ? . 55502
F(10) H(12) 2.7068 ? . 55502
F(10) H(34) 3.0326 ? . 55502
F(10) H(35) 3.0999 ? . 55502
O(1) H(1) 3.1480 ? . .
O(1) H(3) 2.5549 ? . .
O(1) H(16) 1.9719 ? . .
O(1) H(17) 1.9633 ? . .
O(1) H(18) 1.9688 ? . .
O(1) H(24) 2.6841 ? . 55404
O(1) H(26) 2.9520 ? . .
O(1) H(27) 3.1759 ? . 55404
O(1) H(28) 2.6282 ? . .
O(1) H(29) 3.2178 ? . .
N(1) H(1) 3.2752 ? . .
N(1) H(3) 2.7380 ? . .
N(1) H(16) 2.5302 ? . .
N(1) H(17) 2.5149 ? . .
N(1) H(18) 3.1186 ? . .
N(1) H(25) 3.3227 ? . .
N(1) H(26) 2.9778 ? . .
N(1) H(28) 2.7942 ? . .
N(1) H(29) 2.9668 ? . .
C(1) H(1) 2.0159 ? . .
C(1) H(2) 2.0294 ? . .
C(1) H(3) 2.0270 ? . .
C(1) H(4) 3.1465 ? . .
C(1) H(5) 2.6699 ? . .
C(1) H(6) 3.2193 ? . .
C(1) H(11) 3.4766 ? . 55503
C(1) H(13) 2.8492 ? . .
C(1) H(14) 2.8614 ? . .
C(1) H(15) 3.3531 ? . .
C(1) H(17) 3.5552 ? . .
C(2) H(1) 2.6847 ? . .
C(2) H(2) 3.1733 ? . .
C(2) H(3) 3.2358 ? . .
C(2) H(4) 2.0282 ? . .
C(2) H(5) 2.0314 ? . .
C(2) H(6) 2.0187 ? . .
C(2) H(7) 3.3589 ? . .
C(2) H(8) 2.8442 ? . .
C(2) H(9) 2.8353 ? . .
C(2) H(11) 3.1504 ? . 55503
C(3) H(4) 2.8605 ? . .
C(3) H(5) 3.3696 ? . .
C(3) H(6) 2.8501 ? . .
C(3) H(7) 2.0295 ? . .
C(3) H(8) 2.0316 ? . .
C(3) H(9) 2.0220 ? . .
C(3) H(10) 3.2251 ? . .
C(3) H(11) 3.1555 ? . .
C(3) H(12) 2.6870 ? . .
C(3) H(35) 3.4488 ? . .
C(3) H(36) 3.5619 ? . .
C(4) H(7) 2.6951 ? . .
C(4) H(8) 3.1721 ? . .
C(4) H(9) 3.2141 ? . .
C(4) H(10) 2.0219 ? . .
C(4) H(11) 2.0282 ? . .
C(4) H(12) 2.0207 ? . .
C(4) H(13) 3.2289 ? . .
C(4) H(14) 3.1591 ? . .
C(4) H(15) 2.6666 ? . .
C(4) H(35) 3.1165 ? . .
C(5) H(1) 3.3298 ? . .
C(5) H(2) 2.8275 ? . .
C(5) H(3) 2.8330 ? . .
C(5) H(8) 3.4830 ? . 55503
C(5) H(10) 2.8109 ? . .
C(5) H(11) 2.8084 ? . .
C(5) H(12) 3.3306 ? . .
C(5) H(13) 2.0237 ? . .
C(5) H(14) 2.0303 ? . .
C(5) H(15) 2.0284 ? . .
C(6) H(5) 2.8164 ? . .
C(6) H(13) 3.1372 ? . .
C(6) H(14) 3.1020 ? . .
C(6) H(17) 3.1067 ? . .
C(6) H(27) 3.4916 ? . 55404
C(7) H(1) 2.8008 ? . .
C(7) H(8) 3.1151 ? . .
C(7) H(9) 3.1069 ? . .
C(7) H(10) 3.0036 ? . 65501
C(7) H(11) 3.1303 ? . 55503
C(7) H(17) 3.2503 ? . .
C(8) H(4) 3.1146 ? . .
C(8) H(6) 3.1117 ? . .
C(8) H(12) 2.8587 ? . .
C(8) H(14) 3.1769 ? . 55503
C(8) H(35) 3.4176 ? . .
C(8) H(36) 3.0070 ? . .
C(8) H(39) 3.5907 ? . 55603
C(9) H(4) 3.3749 ? . 45501
C(9) H(4) 3.4975 ? . 55503
C(9) H(5) 3.3155 ? . 45501
C(9) H(7) 2.8671 ? . .
C(9) H(15) 2.6897 ? . .
C(9) H(35) 2.6264 ? . .
C(10) H(2) 3.1354 ? . .
C(10) H(3) 3.1004 ? . .
C(10) H(8) 3.0922 ? . 55503
C(10) H(10) 3.0491 ? . .
C(10) H(11) 3.0798 ? . .
C(10) H(30) 3.3314 ? . 55404
C(10) H(31) 3.0937 ? . 55404
C(11) H(1) 3.2008 ? . .
C(11) H(3) 3.2611 ? . .
C(11) H(5) 3.4567 ? . .
C(11) H(19) 3.4483 ? . 65404
C(11) H(24) 3.5162 ? . 55404
C(11) H(25) 3.5747 ? . .
C(11) H(26) 2.9705 ? . .
C(11) H(27) 3.5269 ? . 55404
C(11) H(28) 3.5165 ? . .
C(11) H(33) 3.5043 ? . 65501
C(12) H(13) 3.4584 ? . 55504
C(12) H(19) 2.0227 ? . .
C(12) H(20) 2.0241 ? . .
C(12) H(21) 2.0209 ? . .
C(12) H(22) 2.6888 ? . .
C(12) H(23) 3.2377 ? . .
C(12) H(24) 3.1556 ? . .
C(12) H(31) 2.8508 ? . .
C(12) H(32) 3.3454 ? . .
C(12) H(33) 2.8347 ? . .
C(12) H(39) 3.1887 ? . .
C(12) H(40) 3.3005 ? . .
C(13) H(19) 3.1302 ? . .
C(13) H(20) 3.2406 ? . .
C(13) H(21) 2.6739 ? . .
C(13) H(22) 2.0253 ? . .
C(13) H(23) 2.0252 ? . .
C(13) H(24) 2.0289 ? . .
C(13) H(25) 2.8269 ? . .
C(13) H(26) 3.3445 ? . .
C(13) H(27) 2.8293 ? . .
C(13) H(39) 3.3974 ? . .
C(14) H(3) 3.2021 ? . 55504
C(14) H(22) 3.3515 ? . .
C(14) H(23) 2.8386 ? . .
C(14) H(24) 2.8428 ? . .
C(14) H(25) 2.0063 ? . .
C(14) H(26) 2.0152 ? . .
C(14) H(27) 2.0154 ? . .
C(14) H(28) 2.6849 ? . .
C(14) H(29) 3.2118 ? . .
C(14) H(30) 3.1740 ? . .
C(15) H(3) 3.3993 ? . 55504
C(15) H(13) 3.3216 ? . 55504
C(15) H(25) 3.1839 ? . .
C(15) H(26) 2.6575 ? . .
C(15) H(27) 3.1513 ? . .
C(15) H(28) 2.0294 ? . .
C(15) H(29) 2.0296 ? . .
C(15) H(30) 2.0341 ? . .
C(15) H(31) 3.1496 ? . .
C(15) H(32) 2.6766 ? . .
C(15) H(33) 3.2360 ? . .
C(16) H(13) 3.0290 ? . 55504
C(16) H(19) 2.8114 ? . .
C(16) H(20) 2.8197 ? . .
C(16) H(21) 3.3313 ? . .
C(16) H(28) 3.3495 ? . .
C(16) H(29) 2.8307 ? . .
C(16) H(30) 2.8313 ? . .
C(16) H(31) 2.0149 ? . .
C(16) H(32) 2.0148 ? . .
C(16) H(33) 2.0049 ? . .
C(16) H(40) 3.5609 ? . .
C(17) H(18) 3.3008 ? . 45504
C(17) H(22) 2.8365 ? . .
C(17) H(29) 3.1020 ? . 55504
C(17) H(31) 3.0718 ? . .
C(17) H(33) 3.1310 ? . .
C(17) H(39) 2.8114 ? . .
C(17) H(40) 2.9165 ? . .
C(18) H(21) 2.8175 ? . .
C(18) H(25) 3.0957 ? . .
C(18) H(27) 3.0804 ? . .
C(18) H(28) 3.3393 ? . 55504
C(18) H(29) 3.5245 ? . 55504
C(18) H(38) 3.5429 ? . .
C(18) H(39) 3.2237 ? . .
C(19) H(3) 3.2400 ? . 55504
C(19) H(16) 2.9279 ? . .
C(19) H(23) 3.0892 ? . .
C(19) H(24) 3.0992 ? . .
C(19) H(28) 2.8124 ? . .
C(19) H(33) 3.0777 ? . 65501
C(19) H(40) 3.3920 ? . 65501
C(20) H(2) 3.5784 ? . 55504
C(20) H(14) 3.4890 ? . 55504
C(20) H(21) 3.2658 ? . 55404
C(20) H(22) 3.2644 ? . 55404
C(20) H(24) 3.3342 ? . 55404
C(20) H(26) 2.8047 ? . .
C(20) H(32) 2.7304 ? . .
C(21) H(13) 3.1479 ? . 55504
C(21) H(16) 3.2964 ? . 45501
C(21) H(19) 3.1268 ? . .
C(21) H(20) 3.0670 ? . .
C(21) H(26) 3.5602 ? . 45501
C(21) H(27) 3.4583 ? . 45501
C(21) H(29) 3.1100 ? . .
C(21) H(30) 3.0989 ? . .
C(21) H(40) 3.4515 ? . .
C(22) H(7) 3.1003 ? . .
C(22) H(9) 3.5404 ? . .
C(22) H(10) 3.3505 ? . .
C(22) H(12) 3.0163 ? . .
C(22) H(37) 2.9055 ? . .
C(22) H(38) 2.9127 ? . .
C(22) H(38) 3.5849 ? . 55603
C(22) H(41) 2.9330 ? . .
C(22) H(42) 2.9478 ? . .
C(23) H(9) 3.1525 ? . 55603
C(23) H(20) 3.3052 ? . .
C(23) H(21) 3.2243 ? . .
C(23) H(22) 3.2522 ? . .
C(23) H(34) 2.8993 ? . .
C(23) H(36) 2.9030 ? . .
C(23) H(36) 3.5551 ? . 55603
C(23) H(38) 3.5723 ? . 55603
C(23) H(40) 3.1190 ? . .
C(23) H(42) 2.8904 ? . .
C(24) H(20) 2.8457 ? . .
C(24) H(25) 3.1352 ? . 45501
C(24) H(33) 3.2704 ? . .
C(24) H(34) 2.8534 ? . .
C(24) H(35) 3.0382 ? . .
C(24) H(37) 2.9077 ? . .
C(24) H(39) 3.1013 ? . .
H(1) F(5) 3.1521 ? . 55404
H(1) F(6) 2.9616 ? . 55404
H(1) F(9) 2.6261 ? . 55404
H(2) F(2) 2.8166 ? . 55404
H(2) F(5) 2.9348 ? . 55404
H(2) F(6) 3.1275 ? . 55404
H(2) F(9) 2.8561 ? . 55404
H(2) C(20) 3.5784 ? . 55404
H(3) F(5) 3.5716 ? . 55404
H(3) C(14) 3.2021 ? . 55404
H(3) C(15) 3.3993 ? . 55404
H(3) C(19) 3.2400 ? . 55404
H(4) F(3) 3.2313 ? . 64502
H(4) F(6) 2.7493 ? . 64502
H(4) F(10) 2.5664 ? . 64502
H(4) C(9) 3.3749 ? . 65501
H(4) C(9) 3.4975 ? . 55503
H(5) C(9) 3.3155 ? . 65501
H(6) F(3) 3.0977 ? . 64502
H(6) F(10) 2.8666 ? . 64502
H(7) F(2) 2.7728 ? . 54502
H(8) F(1) 2.9049 ? . 64502
H(8) F(3) 3.4326 ? . 64502
H(8) F(6) 3.4616 ? . 64502
H(8) F(10) 3.3385 ? . 64502
H(8) C(5) 3.4830 ? . 55503
H(8) C(10) 3.0922 ? . 55503
H(9) F(1) 3.4867 ? . 64502
H(9) F(3) 3.2952 ? . 64502
H(9) F(10) 3.5624 ? . 64502
H(9) C(23) 3.1525 ? . 55603
H(10) F(10) 3.3333 ? . 54502
H(10) C(7) 3.0036 ? . 45501
H(11) F(6) 3.3667 ? . 54502
H(11) F(10) 3.5605 ? . 54502
H(11) C(1) 3.4766 ? . 55503
H(11) C(2) 3.1504 ? . 55503
H(11) C(7) 3.1303 ? . 55503
H(12) P(2) 3.5936 ? . 54502
H(12) F(2) 2.7081 ? . 54502
H(12) F(3) 3.4379 ? . 54502
H(12) F(6) 2.9034 ? . 54502
H(12) F(9) 3.5961 ? . 54502
H(12) F(10) 2.7068 ? . 54502
H(13) C(12) 3.4584 ? . 55404
H(13) C(15) 3.3216 ? . 55404
H(13) C(16) 3.0290 ? . 55404
H(13) C(21) 3.1479 ? . 55404
H(14) F(1) 3.0252 ? . 45404
H(14) F(6) 3.4577 ? . 45404
H(14) F(9) 3.3928 ? . 45404
H(14) C(8) 3.1769 ? . 55503
H(14) C(20) 3.4890 ? . 55404
H(15) F(6) 3.1099 ? . 45404
H(15) F(9) 3.0278 ? . 45404
H(16) S(1) 3.5708 ? . 65501
H(16) C(21) 3.2964 ? . 65501
H(17) S(1) 3.4333 ? . 65501
H(18) F(4) 3.0044 ? . .
H(18) C(17) 3.3008 ? . 65404
H(19) F(1) 3.4197 ? . 45504
H(19) F(4) 3.2466 ? . 45504
H(19) F(8) 3.3391 ? . 45504
H(19) C(11) 3.4483 ? . 45504
H(20) F(1) 3.2447 ? . 45504
H(20) F(4) 2.5464 ? . 45504
H(20) F(7) 2.8440 ? . 45504
H(20) F(8) 3.2578 ? . 45504
H(21) F(1) 2.5884 ? . 45504
H(21) F(4) 3.1050 ? . 45504
H(21) F(7) 3.3329 ? . 45504
H(21) F(8) 3.4214 ? . 45504
H(21) C(12) 2.0209 ? . .
H(21) C(13) 2.6739 ? . .
H(21) C(16) 3.3313 ? . .
H(21) C(18) 2.8175 ? . .
H(21) C(20) 3.2658 ? . 55504
H(21) C(23) 3.2243 ? . .
H(22) F(2) 3.1660 ? . 55504
H(22) C(20) 3.2644 ? . 55504
H(23) F(2) 3.2189 ? . 55504
H(23) F(4) 2.9946 ? . 55504
H(23) F(7) 3.0681 ? . 55504
H(24) F(2) 3.1129 ? . 55504
H(24) F(4) 2.7224 ? . 55504
H(24) F(7) 3.2784 ? . 55504
H(24) F(8) 3.0518 ? . 55504
H(24) O(1) 2.6841 ? . 55504
H(24) C(11) 3.5162 ? . 55504
H(24) C(20) 3.3342 ? . 55504
H(25) C(24) 3.1352 ? . 65501
H(26) C(21) 3.5602 ? . 65501
H(27) O(1) 3.1759 ? . 55504
H(27) C(6) 3.4916 ? . 55504
H(27) C(11) 3.5269 ? . 55504
H(27) C(21) 3.4583 ? . 65501
H(28) C(18) 3.3393 ? . 55404
H(29) C(17) 3.1020 ? . 55404
H(29) C(18) 3.5245 ? . 55404
H(30) F(1) 3.0847 ? . 45501
H(30) C(10) 3.3314 ? . 55504
H(31) F(1) 3.4128 ? . 45501
H(31) F(5) 2.9383 ? . 45501
H(31) F(8) 3.4730 ? . 45501
H(31) F(9) 2.9713 ? . 45501
H(31) C(10) 3.0937 ? . 55504
H(32) P(2) 3.5329 ? . 45501
H(32) F(1) 2.7006 ? . 45501
H(32) F(5) 2.7579 ? . 45501
H(32) F(8) 2.7505 ? . 45501
H(32) F(9) 3.1581 ? . 45501
H(33) F(5) 3.2657 ? . 45501
H(33) F(8) 3.5016 ? . 45501
H(33) C(11) 3.5043 ? . 45501
H(33) C(19) 3.0777 ? . 45501
H(34) F(2) 3.0274 ? . 54502
H(34) F(3) 2.6101 ? . 54502
H(34) F(7) 2.7743 ? . 54502
H(34) F(10) 3.0326 ? . 54502
H(35) F(2) 3.2506 ? . 54502
H(35) F(3) 3.1774 ? . 54502
H(35) F(10) 3.0999 ? . 54502
H(36) F(2) 3.3351 ? . 54502
H(36) C(23) 3.5551 ? . 55603
H(37) S(2) 3.4465 ? . 55603
H(37) F(3) 3.0987 ? . 45504
H(37) F(7) 3.3662 ? . 45504
H(38) S(2) 3.4515 ? . 55603
H(38) C(22) 3.5849 ? . 55603
H(38) C(23) 3.5723 ? . 55603
H(39) F(1) 3.2665 ? . 45504
H(39) F(3) 3.1752 ? . 45504
H(39) F(7) 3.2158 ? . 45504
H(39) C(8) 3.5907 ? . 55603
H(40) F(4) 3.1712 ? . 45504
H(40) F(7) 3.0188 ? . 45504
H(40) C(19) 3.3920 ? . 45501
H(42) F(7) 3.1380 ? . 45504
